data_4329083
loop_
_publ_author_name
'Kazuhiro Takahashi'
'Yuta Hasegawa'
'Ryota Sakamoto'
'Michihiro Nishikawa'
'Shoko Kume'
'Eiji Nishibori'
'Hiroshi Nishihara'

_publ_section_title
;
 Solid-State Ligand-Driven Light-Induced Spin Change at Ambient
 Temperatures in Bis(dipyrazolylstyrylpyridine)iron(II) Complexes
;
_journal_name_full 'Inorganic Chemistry'
_journal_page_first 5188
_journal_page_last 5198
_journal_paper_doi 10.1021/ic300030b
_journal_volume 51
_journal_year 2012
_chemical_formula_sum 'C38 H28 B2 F8 Fe N12 O5'
_chemical_formula_weight 962.19
_space_group_IT_number 2
_symmetry_space_group_name_Hall '-P 1'
_symmetry_space_group_name_H-M 'P -1'
_audit_creation_date 2010-09-20T11:55:06-00:00
_audit_creation_method 'WinGX routine CIF_UPDATE'
_cell_angle_alpha 107.925(6)
_cell_angle_beta 101.946(5)
_cell_angle_gamma 104.959(6)
_cell_formula_units_Z 2
_cell_length_a 10.832(6)
_cell_length_b 13.326(7)
_cell_length_c 16.010(9)
_cell_measurement_reflns_used 1799
_cell_measurement_temperature 113(2)
_cell_measurement_theta_max 27.4642
_cell_measurement_theta_min 3.0907
_cell_volume 2018.5(19)
_computing_cell_refinement 'CrystalClear (Rigaku/MSC Inc., 2006)'
_computing_data_collection 'CrystalClear (Rigaku/MSC Inc., 2006)'
_computing_data_reduction 'CrystalClear (Rigaku/MSC Inc., 2006)'
_computing_structure_refinement 'SHELXL-97 (Sheldrick, 1997)'
_computing_structure_solution
;
        ????
;
_diffrn_ambient_temperature 113(2)
_diffrn_measured_fraction_theta_full 0.958
_diffrn_measured_fraction_theta_max 0.958
_diffrn_measurement_device
;
        Saturn724 (4x4 bin mode)
;
_diffrn_measurement_method dtprofit.ref
_diffrn_radiation_wavelength 0.71073
_diffrn_reflns_av_R_equivalents 0.0361
_diffrn_reflns_limit_h_max 13
_diffrn_reflns_limit_h_min -13
_diffrn_reflns_limit_k_max 17
_diffrn_reflns_limit_k_min -15
_diffrn_reflns_limit_l_max 20
_diffrn_reflns_limit_l_min -20
_diffrn_reflns_number 15977
_diffrn_reflns_theta_full 27.47
_diffrn_reflns_theta_max 27.47
_diffrn_reflns_theta_min 3.09
_exptl_absorpt_coefficient_mu 0.472
_exptl_absorpt_correction_T_max 1
_exptl_absorpt_correction_T_min 0.7944
_exptl_absorpt_correction_type multi-scan
_exptl_crystal_colour Red
_exptl_crystal_density_diffrn 1.583
_exptl_crystal_description Block
_exptl_crystal_F_000 976
_exptl_crystal_size_max 0.1
_exptl_crystal_size_mid 0.1
_exptl_crystal_size_min 0.07
_refine_diff_density_max 0.626
_refine_diff_density_min -0.673
_refine_ls_extinction_method none
_refine_ls_goodness_of_fit_ref 1.094
_refine_ls_hydrogen_treatment constr
_refine_ls_matrix_type full
_refine_ls_number_parameters 595
_refine_ls_number_reflns 8853
_refine_ls_number_restraints 0
_refine_ls_restrained_S_all 1.094
_refine_ls_R_factor_gt 0.0608
_refine_ls_shift/su_max 0
_refine_ls_structure_factor_coef Fsqd
_refine_ls_weighting_details 'calc w=1/[\s^2^(Fo^2^)+(0.0756P)^2^+0.0727P] where P=(Fo^2^+2Fc^2^)/3'
_refine_ls_weighting_scheme calc
_refine_ls_wR_factor_ref 0.1646
_reflns_number_gt 6357
_reflns_number_total 8853
_reflns_threshold_expression >2sigma(I)
_cod_data_source_file ic300030b_si_002_5.cif
_cod_data_source_block E-NO2H2O
_cod_original_cell_volume 2018.6(19)
_cod_database_code 4329083

loop_
_symmetry_equiv_pos_as_xyz
'x, y, z'
'-x, -y, -z'

loop_
_atom_site_label
_atom_site_type_symbol
_atom_site_fract_x
_atom_site_fract_y
_atom_site_fract_z
_atom_site_U_iso_or_equiv
_atom_site_adp_type
_atom_site_occupancy
_atom_site_calc_flag
_atom_site_refinement_flags
Fe1 Fe 0.75706(4) 0.48837(4) 0.25162(3) 0.02604(14) Uani 1 d .
F5 F 0.1161(2) 0.16744(16) -0.25317(13) 0.0396(5) Uani 1 d .
F3 F 0.6670(2) 0.20945(16) 0.80804(14) 0.0392(5) Uani 1 d .
F1 F 0.6475(2) 0.03959(15) 0.81594(13) 0.0427(5) Uani 1 d .
F8 F 0.2168(2) 0.12235(18) -0.36196(14) 0.0447(5) Uani 1 d .
F4 F 0.83863(19) 0.18863(19) 0.90132(15) 0.0487(6) Uani 1 d .
F2 F 0.6477(2) 0.18121(18) 0.93887(14) 0.0447(5) Uani 1 d .
F6 F 0.0403(2) -0.01222(15) -0.35899(13) 0.0404(5) Uani 1 d .
F7 F 0.2420(2) 0.05768(19) -0.24615(17) 0.0573(7) Uani 1 d .
O4 O -0.4350(2) -0.31106(19) -0.30668(16) 0.0356(6) Uani 1 d .
N9 N 0.7110(2) 0.24518(19) 0.22429(17) 0.0232(5) Uani 1 d .
O2 O 1.7948(2) 1.4733(2) 0.65390(17) 0.0454(6) Uani 1 d .
O5 O 0.1125(2) 0.28551(19) -0.08213(15) 0.0344(5) Uani 1 d .
O3 O -0.3594(2) -0.41579(18) -0.24508(16) 0.0356(5) Uani 1 d .
N10 N 0.4980(2) 0.4510(2) 0.10956(17) 0.0234(5) Uani 1 d .
N12 N -0.3448(3) -0.3273(2) -0.25726(18) 0.0291(6) Uani 1 d .
N4 N 0.8032(2) 0.3498(2) 0.28095(17) 0.0264(6) Uani 1 d .
N7 N 1.0061(2) 0.5737(2) 0.20051(16) 0.0242(5) Uani 1 d .
O1 O 1.8459(3) 1.4313(2) 0.52749(18) 0.0584(8) Uani 1 d .
N5 N 0.5961(2) 0.3377(2) 0.15885(17) 0.0227(5) Uani 1 d .
N8 N 0.8319(2) 0.6811(2) 0.43489(17) 0.0238(5) Uani 1 d .
N3 N 0.7378(2) 0.5758(2) 0.38611(17) 0.0285(6) Uani 1 d .
N6 N 0.6081(2) 0.5390(2) 0.17384(17) 0.0268(6) Uani 1 d .
N1 N 0.8872(2) 0.4851(2) 0.16380(17) 0.0261(6) Uani 1 d .
C24 C 1.3391(3) 0.9932(3) 0.4113(2) 0.0279(7) Uani 1 d .
H24 H 1.3337 0.9466 0.3513 0.033 Uiso 1 calc R
C30 C 1.4761(3) 1.1744(3) 0.5471(2) 0.0287(7) Uani 1 d .
H30 H 1.4224 1.153 0.5829 0.034 Uiso 1 calc R
C18 C 0.3794(3) 0.2475(2) 0.0438(2) 0.0239(6) Uani 1 d .
H18 H 0.3064 0.2533 0.0033 0.029 Uiso 1 calc R
N11 N 1.7740(3) 1.4109(2) 0.5743(2) 0.0334(6) Uani 1 d .
C25 C 1.4480(3) 1.1022(3) 0.4555(2) 0.0264(7) Uani 1 d .
N2 N 0.9285(2) 0.6386(2) 0.32128(16) 0.0228(5) Uani 1 d .
C36 C -0.2145(3) -0.2360(2) -0.2103(2) 0.0260(7) Uani 1 d .
C2 C 1.0268(3) 0.4546(3) 0.0795(2) 0.0300(7) Uani 1 d .
H2 H 1.0603 0.4191 0.0326 0.036 Uiso 1 calc R
C20 C 0.4064(3) 0.4886(3) 0.0697(2) 0.0266(7) Uani 1 d .
H20 H 0.3219 0.4435 0.024 0.032 Uiso 1 calc R
C19 C 0.4894(3) 0.3413(2) 0.1017(2) 0.0238(6) Uani 1 d .
C29 C 1.5811(3) 1.2767(3) 0.5861(2) 0.0307(7) Uani 1 d .
H29 H 1.5995 1.3258 0.6481 0.037 Uiso 1 calc R
C21 C 0.4581(3) 0.6037(3) 0.1074(2) 0.0314(7) Uani 1 d .
H21 H 0.418 0.6545 0.0934 0.038 Uiso 1 calc R
B2 B 0.1550(4) 0.0823(3) -0.3046(3) 0.0295(8) Uani 1 d .
C17 C 0.3785(3) 0.1431(2) 0.0467(2) 0.0244(6) Uani 1 d .
C37 C -0.1145(3) -0.2519(3) -0.1516(2) 0.0311(7) Uani 1 d .
H37 H -0.1286 -0.3216 -0.1441 0.037 Uiso 1 calc R
C28 C 1.6587(3) 1.3054(3) 0.5323(2) 0.0297(7) Uani 1 d .
C33 C 0.0271(3) -0.0616(2) -0.1158(2) 0.0249(6) Uani 1 d .
C23 C 1.2457(3) 0.9530(3) 0.4479(2) 0.0268(7) Uani 1 d .
H23 H 1.2499 0.9993 0.5077 0.032 Uiso 1 calc R
C3 C 1.0911(3) 0.5574(3) 0.1507(2) 0.0284(7) Uani 1 d .
H3 H 1.1787 0.6076 0.1629 0.034 Uiso 1 calc R
C4 C 1.0243(3) 0.6625(2) 0.2825(2) 0.0223(6) Uani 1 d .
C8 C 0.9375(3) 0.7158(2) 0.4004(2) 0.0227(6) Uani 1 d .
C34 C -0.0751(3) -0.0498(3) -0.1764(2) 0.0310(7) Uani 1 d .
H34 H -0.0614 0.0191 -0.1853 0.037 Uiso 1 calc R
C16 C 0.4895(3) 0.1387(3) 0.1060(2) 0.0246(6) Uani 1 d .
H16 H 0.492 0.0693 0.1094 0.03 Uiso 1 calc R
C26 C 1.5290(3) 1.1352(3) 0.4046(2) 0.0320(7) Uani 1 d .
H26 H 1.5112 1.0868 0.3426 0.038 Uiso 1 calc R
C5 C 1.1309(3) 0.7632(2) 0.3194(2) 0.0254(6) Uani 1 d .
H5 H 1.1965 0.7772 0.2893 0.031 Uiso 1 calc R
C32 C 0.1512(3) 0.0349(3) -0.0655(2) 0.0288(7) Uani 1 d .
H32 H 0.1539 0.1014 -0.0765 0.035 Uiso 1 calc R
C31 C 0.2611(3) 0.0404(2) -0.0059(2) 0.0271(7) Uani 1 d .
H31 H 0.2636 -0.0263 0.003 0.032 Uiso 1 calc R
C14 C 0.7520(3) 0.1627(2) 0.2394(2) 0.0265(7) Uani 1 d .
H14 H 0.705 0.0841 0.2084 0.032 Uiso 1 calc R
C7 C 1.0398(3) 0.8191(2) 0.4444(2) 0.0251(6) Uani 1 d .
H7 H 1.0427 0.8717 0.5012 0.03 Uiso 1 calc R
C38 C 0.0061(3) -0.1641(3) -0.1043(2) 0.0315(7) Uani 1 d .
H38 H 0.0756 -0.1732 -0.0634 0.038 Uiso 1 calc R
C15 C 0.5958(3) 0.2380(2) 0.15972(19) 0.0221(6) Uani 1 d .
C6 C 1.1389(3) 0.8438(2) 0.4027(2) 0.0249(6) Uani 1 d .
C22 C 0.5836(3) 0.6301(3) 0.1715(2) 0.0304(7) Uani 1 d .
H22 H 0.6434 0.7045 0.2086 0.037 Uiso 1 calc R
C1 C 0.9015(3) 0.4132(2) 0.0906(2) 0.0304(7) Uani 1 d .
H1 H 0.8347 0.3426 0.051 0.036 Uiso 1 calc R
C13 C 0.8728(3) 0.2132(3) 0.3071(2) 0.0313(7) Uani 1 d .
H13 H 0.9265 0.1776 0.3331 0.038 Uiso 1 calc R
C11 C 0.6540(3) 0.5657(3) 0.4359(2) 0.0324(7) Uani 1 d .
H11 H 0.578 0.5006 0.4195 0.039 Uiso 1 calc R
C12 C 0.9014(3) 0.3292(3) 0.3306(2) 0.0290(7) Uani 1 d .
H12 H 0.9807 0.3857 0.3759 0.035 Uiso 1 calc R
C35 C -0.1970(3) -0.1373(3) -0.2241(2) 0.0300(7) Uani 1 d .
H35 H -0.2669 -0.1291 -0.2655 0.036 Uiso 1 calc R
C10 C 0.6924(3) 0.6632(3) 0.5152(2) 0.0303(7) Uani 1 d .
H10 H 0.649 0.6764 0.5613 0.036 Uiso 1 calc R
C27 C 1.6342(3) 1.2364(3) 0.4420(2) 0.0333(7) Uani 1 d .
H27 H 1.6884 1.258 0.4065 0.04 Uiso 1 calc R
B1 B 0.6975(4) 0.1534(3) 0.8654(2) 0.0294(8) Uani 1 d .
C9 C 0.8058(3) 0.7354(3) 0.5123(2) 0.0270(7) Uani 1 d .
H9 H 0.8565 0.8094 0.5563 0.032 Uiso 1 calc R

loop_
_atom_site_aniso_label
_atom_site_aniso_U_11
_atom_site_aniso_U_22
_atom_site_aniso_U_33
_atom_site_aniso_U_23
_atom_site_aniso_U_13
_atom_site_aniso_U_12
Fe1 0.0242(2) 0.0192(2) 0.0248(2) 0.00421(17) 0.00291(19) 0.00038(18)
F5 0.0441(12) 0.0331(11) 0.0333(10) 0.0023(8) 0.0138(9) 0.0114(9)
F3 0.0459(12) 0.0337(11) 0.0490(12) 0.0231(9) 0.0218(10) 0.0165(9)
F1 0.0563(13) 0.0238(10) 0.0353(11) 0.0064(8) 0.0072(10) 0.0052(9)
F8 0.0460(12) 0.0446(12) 0.0425(12) 0.0137(10) 0.0239(10) 0.0094(10)
F4 0.0284(11) 0.0518(14) 0.0527(13) 0.0092(11) 0.0073(10) 0.0100(10)
F2 0.0455(12) 0.0464(13) 0.0370(11) 0.0102(9) 0.0206(10) 0.0084(10)
F6 0.0410(11) 0.0245(10) 0.0389(11) 0.0022(8) 0.0067(9) 0.0012(9)
F7 0.0527(14) 0.0444(13) 0.0653(16) 0.0268(12) -0.0060(12) 0.0141(11)
O4 0.0235(12) 0.0356(13) 0.0343(13) 0.0103(11) -0.0003(10) 0.0004(10)
N9 0.0203(12) 0.0169(12) 0.0247(13) 0.0050(10) 0.0015(10) 0.0021(10)
O2 0.0402(14) 0.0323(13) 0.0402(14) -0.0031(11) 0.0129(12) -0.0044(11)
O5 0.0335(12) 0.0328(13) 0.0307(12) 0.0066(10) 0.0066(10) 0.0113(10)
O3 0.0332(12) 0.0239(12) 0.0412(13) 0.0093(10) 0.0114(11) 0.0002(10)
N10 0.0225(13) 0.0166(12) 0.0258(13) 0.0054(10) 0.0040(11) 0.0042(10)
N12 0.0237(14) 0.0245(14) 0.0294(14) 0.0042(11) 0.0084(12) 0.0005(11)
N4 0.0201(13) 0.0212(13) 0.0260(13) 0.0056(10) 0.0019(11) -0.0033(10)
N7 0.0245(13) 0.0211(12) 0.0206(12) 0.0040(10) 0.0056(10) 0.0037(10)
O1 0.0495(16) 0.0517(17) 0.0400(15) 0.0035(13) 0.0182(13) -0.0226(13)
N5 0.0226(13) 0.0179(12) 0.0241(12) 0.0069(10) 0.0035(10) 0.0061(10)
N8 0.0211(12) 0.0203(12) 0.0228(12) 0.0043(10) 0.0064(10) 0.0011(10)
N3 0.0251(13) 0.0224(13) 0.0248(13) 0.0037(10) 0.0053(11) -0.0043(11)
N6 0.0244(13) 0.0191(13) 0.0285(13) 0.0050(10) 0.0050(11) 0.0018(10)
N1 0.0261(13) 0.0184(12) 0.0246(13) 0.0043(10) 0.0041(11) 0.0007(10)
C24 0.0232(15) 0.0250(16) 0.0281(16) 0.0064(13) 0.0049(13) 0.0037(13)
C30 0.0211(15) 0.0265(16) 0.0333(17) 0.0078(13) 0.0090(13) 0.0038(13)
C18 0.0211(15) 0.0208(14) 0.0235(14) 0.0049(11) 0.0029(12) 0.0051(12)
N11 0.0281(14) 0.0263(14) 0.0354(15) 0.0079(12) 0.0068(12) 0.0002(12)
C25 0.0178(14) 0.0263(16) 0.0295(16) 0.0079(13) 0.0043(13) 0.0045(12)
N2 0.0224(12) 0.0192(12) 0.0227(12) 0.0060(10) 0.0052(10) 0.0043(10)
C36 0.0200(15) 0.0232(15) 0.0256(15) 0.0030(12) 0.0066(12) 0.0009(12)
C2 0.0397(18) 0.0233(16) 0.0269(16) 0.0066(13) 0.0120(14) 0.0130(14)
C20 0.0245(15) 0.0258(16) 0.0271(15) 0.0094(13) 0.0068(13) 0.0068(13)
C19 0.0225(15) 0.0225(15) 0.0243(14) 0.0080(12) 0.0084(12) 0.0048(12)
C29 0.0242(16) 0.0270(16) 0.0294(16) 0.0025(13) 0.0053(13) 0.0028(13)
C21 0.0337(18) 0.0268(16) 0.0401(18) 0.0160(14) 0.0147(15) 0.0141(14)
B2 0.035(2) 0.0206(17) 0.0289(18) 0.0061(14) 0.0083(16) 0.0081(15)
C17 0.0226(15) 0.0222(15) 0.0217(14) 0.0041(11) 0.0052(12) 0.0037(12)
C37 0.0282(17) 0.0244(16) 0.0355(17) 0.0117(14) 0.0057(14) 0.0038(13)
C28 0.0192(15) 0.0249(16) 0.0340(17) 0.0070(13) 0.0032(13) -0.0008(13)
C33 0.0226(15) 0.0212(15) 0.0245(15) 0.0050(12) 0.0039(12) 0.0044(12)
C23 0.0240(15) 0.0240(15) 0.0275(15) 0.0057(12) 0.0085(13) 0.0052(13)
C3 0.0308(17) 0.0246(16) 0.0289(16) 0.0099(13) 0.0094(14) 0.0082(13)
C4 0.0221(15) 0.0187(14) 0.0228(14) 0.0068(11) 0.0042(12) 0.0056(12)
C8 0.0209(14) 0.0197(14) 0.0217(14) 0.0056(11) 0.0031(12) 0.0034(12)
C34 0.0288(17) 0.0220(15) 0.0345(17) 0.0088(13) 0.0052(14) 0.0025(13)
C16 0.0220(15) 0.0224(15) 0.0274(15) 0.0084(12) 0.0066(13) 0.0064(12)
C26 0.0266(16) 0.0307(17) 0.0228(15) 0.0036(13) 0.0000(13) -0.0010(14)
C5 0.0207(15) 0.0241(15) 0.0270(15) 0.0072(12) 0.0064(13) 0.0046(12)
C32 0.0267(16) 0.0215(15) 0.0301(16) 0.0075(13) 0.0050(14) 0.0011(13)
C31 0.0273(16) 0.0169(14) 0.0307(16) 0.0068(12) 0.0062(13) 0.0027(12)
C14 0.0236(15) 0.0195(15) 0.0282(15) 0.0050(12) 0.0029(13) 0.0036(12)
C7 0.0203(14) 0.0239(15) 0.0244(15) 0.0045(12) 0.0056(12) 0.0038(12)
C38 0.0256(16) 0.0255(16) 0.0340(17) 0.0105(13) 0.0010(14) 0.0016(13)
C15 0.0193(14) 0.0199(14) 0.0217(14) 0.0052(11) 0.0038(12) 0.0035(12)
C6 0.0208(14) 0.0204(15) 0.0275(15) 0.0052(12) 0.0063(12) 0.0032(12)
C22 0.0338(17) 0.0159(14) 0.0383(18) 0.0078(13) 0.0110(15) 0.0068(13)
C1 0.0379(18) 0.0175(15) 0.0253(16) 0.0046(12) 0.0034(14) 0.0026(13)
C13 0.0275(16) 0.0319(17) 0.0345(17) 0.0152(14) 0.0064(14) 0.0096(14)
C11 0.0269(17) 0.0292(17) 0.0302(17) 0.0070(13) 0.0077(14) -0.0013(14)
C12 0.0243(16) 0.0289(16) 0.0294(16) 0.0132(13) 0.0021(13) 0.0046(13)
C35 0.0248(16) 0.0248(16) 0.0296(16) 0.0066(13) 0.0005(13) 0.0026(13)
C10 0.0270(16) 0.0314(17) 0.0276(16) 0.0079(13) 0.0101(14) 0.0053(14)
C27 0.0249(16) 0.0315(17) 0.0312(17) 0.0092(14) 0.0040(14) -0.0030(14)
B1 0.0309(19) 0.0248(18) 0.0262(18) 0.0048(14) 0.0094(15) 0.0049(15)
C9 0.0228(15) 0.0267(16) 0.0261(15) 0.0051(12) 0.0066(13) 0.0067(13)

loop_
_atom_type_symbol
_atom_type_description
_atom_type_scat_dispersion_real
_atom_type_scat_dispersion_imag
_atom_type_scat_source
B B 0.0013 0.0007 'International Tables Vol C Tables 4.2.6.8 and 6.1.1.4'
H H 0 0 'International Tables Vol C Tables 4.2.6.8 and 6.1.1.4'
C C 0.0033 0.0016 'International Tables Vol C Tables 4.2.6.8 and 6.1.1.4'
N N 0.0061 0.0033 'International Tables Vol C Tables 4.2.6.8 and 6.1.1.4'
O O 0.0106 0.006 'International Tables Vol C Tables 4.2.6.8 and 6.1.1.4'
F F 0.0171 0.0103 'International Tables Vol C Tables 4.2.6.8 and 6.1.1.4'
Fe Fe 0.3463 0.8444 'International Tables Vol C Tables 4.2.6.8 and 6.1.1.4'

loop_
_geom_angle_atom_site_label_1
_geom_angle_atom_site_label_2
_geom_angle_atom_site_label_3
_geom_angle
N2 Fe1 N5 169.04(10)
N2 Fe1 N1 73.16(10)
N5 Fe1 N1 96.57(10)
N2 Fe1 N4 109.65(10)
N5 Fe1 N4 73.40(10)
N1 Fe1 N4 89.77(10)
N2 Fe1 N3 72.70(10)
N5 Fe1 N3 117.77(10)
N1 Fe1 N3 145.60(9)
N4 Fe1 N3 97.70(10)
N2 Fe1 N6 103.98(10)
N5 Fe1 N6 73.10(10)
N1 Fe1 N6 97.73(10)
N4 Fe1 N6 146.28(9)
N3 Fe1 N6 94.41(10)
C14 N9 N4 111.3(2)
C14 N9 C15 130.1(2)
N4 N9 C15 118.6(2)
C20 N10 N6 111.1(2)
C20 N10 C19 130.2(3)
N6 N10 C19 118.4(2)
O3 N12 O4 123.2(3)
O3 N12 C36 118.6(3)
O4 N12 C36 118.2(3)
C12 N4 N9 104.6(2)
C12 N4 Fe1 140.8(2)
N9 N4 Fe1 114.07(18)
C3 N7 N1 111.6(2)
C3 N7 C4 130.4(3)
N1 N7 C4 118.0(2)
C15 N5 C19 118.1(2)
C15 N5 Fe1 120.86(19)
C19 N5 Fe1 120.94(19)
C9 N8 N3 111.5(2)
C9 N8 C8 130.4(3)
N3 N8 C8 118.1(2)
C11 N3 N8 104.6(2)
C11 N3 Fe1 140.5(2)
N8 N3 Fe1 114.45(18)
C22 N6 N10 105.0(2)
C22 N6 Fe1 140.4(2)
N10 N6 Fe1 114.38(18)
C1 N1 N7 104.5(2)
C1 N1 Fe1 139.4(2)
N7 N1 Fe1 114.58(18)
C23 C24 C25 125.9(3)
C23 C24 H24 117
C25 C24 H24 117
C29 C30 C25 121.0(3)
C29 C30 H30 119.5
C25 C30 H30 119.5
C19 C18 C17 118.0(3)
C19 C18 H18 121
C17 C18 H18 121
O1 N11 O2 123.3(3)
O1 N11 C28 117.7(3)
O2 N11 C28 119.0(3)
C26 C25 C30 118.4(3)
C26 C25 C24 118.5(3)
C30 C25 C24 123.1(3)
C8 N2 C4 117.8(3)
C8 N2 Fe1 121.2(2)
C4 N2 Fe1 120.73(19)
C35 C36 C37 122.5(3)
C35 C36 N12 119.0(3)
C37 C36 N12 118.4(3)
C3 C2 C1 105.3(3)
C3 C2 H2 127.3
C1 C2 H2 127.3
N10 C20 C21 107.3(3)
N10 C20 H20 126.3
C21 C20 H20 126.3
N5 C19 C18 123.5(3)
N5 C19 N10 113.2(2)
C18 C19 N10 123.2(3)
C30 C29 C28 118.3(3)
C30 C29 H29 120.9
C28 C29 H29 120.9
C20 C21 C22 104.8(3)
C20 C21 H21 127.6
C22 C21 H21 127.6
F7 B2 F8 110.8(3)
F7 B2 F6 111.1(3)
F8 B2 F6 109.3(3)
F7 B2 F5 109.4(3)
F8 B2 F5 107.3(3)
F6 B2 F5 109.0(3)
C16 C17 C18 118.8(3)
C16 C17 C31 119.2(3)
C18 C17 C31 121.9(3)
C38 C37 C36 118.3(3)
C38 C37 H37 120.8
C36 C37 H37 120.8
C27 C28 C29 122.4(3)
C27 C28 N11 118.8(3)
C29 C28 N11 118.7(3)
C34 C33 C38 118.9(3)
C34 C33 C32 118.1(3)
C38 C33 C32 122.9(3)
C24 C23 C6 124.8(3)
C24 C23 H23 117.6
C6 C23 H23 117.6
N7 C3 C2 107.0(3)
N7 C3 H3 126.5
C2 C3 H3 126.5
N2 C4 C5 123.7(3)
N2 C4 N7 112.8(2)
C5 C4 N7 123.5(3)
N2 C8 C7 123.9(3)
N2 C8 N8 112.7(2)
C7 C8 N8 123.4(3)
C35 C34 C33 120.8(3)
C35 C34 H34 119.6
C33 C34 H34 119.6
C15 C16 C17 118.3(3)
C15 C16 H16 120.8
C17 C16 H16 120.8
C27 C26 C25 121.7(3)
C27 C26 H26 119.1
C25 C26 H26 119.1
C4 C5 C6 117.8(3)
C4 C5 H5 121.1
C6 C5 H5 121.1
C31 C32 C33 127.5(3)
C31 C32 H32 116.2
C33 C32 H32 116.2
C32 C31 C17 124.1(3)
C32 C31 H31 117.9
C17 C31 H31 117.9
N9 C14 C13 107.3(3)
N9 C14 H14 126.3
C13 C14 H14 126.3
C8 C7 C6 117.8(3)
C8 C7 H7 121.1
C6 C7 H7 121.1
C37 C38 C33 120.8(3)
C37 C38 H38 119.6
C33 C38 H38 119.6
N5 C15 C16 123.2(3)
N5 C15 N9 112.9(2)
C16 C15 N9 123.8(3)
C7 C6 C5 119.0(3)
C7 C6 C23 118.1(3)
C5 C6 C23 122.9(3)
N6 C22 C21 111.8(3)
N6 C22 H22 124.1
C21 C22 H22 124.1
N1 C1 C2 111.5(3)
N1 C1 H1 124.2
C2 C1 H1 124.2
C14 C13 C12 105.6(3)
C14 C13 H13 127.2
C12 C13 H13 127.2
N3 C11 C10 111.4(3)
N3 C11 H11 124.3
C10 C11 H11 124.3
N4 C12 C13 111.2(3)
N4 C12 H12 124.4
C13 C12 H12 124.4
C36 C35 C34 118.5(3)
C36 C35 H35 120.7
C34 C35 H35 120.7
C9 C10 C11 105.4(3)
C9 C10 H10 127.3
C11 C10 H10 127.3
C26 C27 C28 118.3(3)
C26 C27 H27 120.9
C28 C27 H27 120.9
F1 B1 F2 110.9(3)
F1 B1 F3 110.1(3)
F2 B1 F3 110.6(3)
F1 B1 F4 109.1(3)
F2 B1 F4 107.9(3)
F3 B1 F4 108.1(3)
N8 C9 C10 107.0(3)
N8 C9 H9 126.5
C10 C9 H9 126.5

loop_
_geom_bond_atom_site_label_1
_geom_bond_atom_site_label_2
_geom_bond_distance
Fe1 N2 2.133(3)
Fe1 N5 2.136(3)
Fe1 N1 2.187(3)
Fe1 N4 2.190(3)
Fe1 N3 2.192(3)
Fe1 N6 2.204(3)
F5 B2 1.399(4)
F3 B1 1.390(4)
F1 B1 1.371(4)
F8 B2 1.395(4)
F4 B1 1.410(4)
F2 B1 1.383(4)
F6 B2 1.399(4)
F7 B2 1.362(4)
O4 N12 1.233(3)
N9 C14 1.354(4)
N9 N4 1.375(3)
N9 C15 1.407(4)
O2 N11 1.225(4)
O3 N12 1.230(3)
N10 C20 1.354(4)
N10 N6 1.373(3)
N10 C19 1.405(4)
N12 C36 1.466(4)
N4 C12 1.331(4)
N7 C3 1.353(4)
N7 N1 1.368(3)
N7 C4 1.407(4)
O1 N11 1.224(4)
N5 C15 1.332(4)
N5 C19 1.340(4)
N8 C9 1.356(4)
N8 N3 1.369(3)
N8 C8 1.405(4)
N3 C11 1.333(4)
N6 C22 1.317(4)
N1 C1 1.332(4)
C24 C23 1.346(4)
C24 C25 1.463(4)
C24 H24 0.95
C30 C29 1.387(4)
C30 C25 1.402(4)
C30 H30 0.95
C18 C19 1.379(4)
C18 C17 1.403(4)
C18 H18 0.95
N11 C28 1.467(4)
C25 C26 1.394(4)
N2 C8 1.329(4)
N2 C4 1.334(4)
C36 C35 1.372(4)
C36 C37 1.387(4)
C2 C3 1.370(4)
C2 C1 1.397(5)
C2 H2 0.95
C20 C21 1.370(4)
C20 H20 0.95
C29 C28 1.391(5)
C29 H29 0.95
C21 C22 1.406(5)
C21 H21 0.95
C17 C16 1.396(4)
C17 C31 1.466(4)
C37 C38 1.380(4)
C37 H37 0.95
C28 C27 1.380(5)
C33 C34 1.390(4)
C33 C38 1.401(4)
C33 C32 1.460(4)
C23 C6 1.455(4)
C23 H23 0.95
C3 H3 0.95
C4 C5 1.384(4)
C8 C7 1.383(4)
C34 C35 1.388(4)
C34 H34 0.95
C16 C15 1.386(4)
C16 H16 0.95
C26 C27 1.380(4)
C26 H26 0.95
C5 C6 1.400(4)
C5 H5 0.95
C32 C31 1.331(4)
C32 H32 0.95
C31 H31 0.95
C14 C13 1.360(4)
C14 H14 0.95
C7 C6 1.398(4)
C7 H7 0.95
C38 H38 0.95
C22 H22 0.95
C1 H1 0.95
C13 C12 1.405(4)
C13 H13 0.95
C11 C10 1.400(4)
C11 H11 0.95
C12 H12 0.95
C35 H35 0.95
C10 C9 1.370(4)
C10 H10 0.95
C27 H27 0.95
C9 H9 0.95
